data_4311648
loop_
_publ_author_name
'Iliya Todorov'
'Slavi C. Sevov'

_publ_section_title
;
 Heavy-Metal Aromatic Rings: Cyclopentadienyl Anion Analogues Sn56- and
 Pb56- in the Zintl Phases Na8BaPb6, Na8BaSn6, and Na8EuSn6
;
_journal_name_full 'Inorganic Chemistry'
_journal_page_first 6490
_journal_page_last 6494
_journal_paper_doi 10.1021/ic0491837
_journal_volume 43
_journal_year 2004
_chemical_formula_moiety Na8BaSn6
_chemical_formula_sum 'Ba Na8 Sn6'
_chemical_formula_weight 1033.40
_chemical_name_common Na8BaSn6
_chemical_name_systematic
; 
 ? 
;
_space_group_IT_number 11
_symmetry_cell_setting monoclinic
_symmetry_space_group_name_Hall '-P 2yb'
_symmetry_space_group_name_H-M 'P 1 21/m 1'
_atom_sites_solution_hydrogens geom
_atom_sites_solution_primary direct
_atom_sites_solution_secondary difmap
_audit_creation_method SHELXL-97
_cell_angle_alpha 90.00
_cell_angle_beta 108.246(10)
_cell_angle_gamma 90.00
_cell_formula_units_Z 2
_cell_length_a 12.9100(10)
_cell_length_b 5.3652(10)
_cell_length_c 15.8419(10)
_cell_measurement_reflns_used 25
_cell_measurement_temperature 293(2)
_cell_measurement_theta_max 14.78
_cell_measurement_theta_min 13.01
_cell_volume 1042.1(2)
_computing_cell_refinement CAD4_(Enraf-Nonius,_1977
_computing_data_collection CAD4_(Enraf-Nonius,_1977
_computing_data_reduction SDS_Package_(Enraf-Nonius,_1985
_computing_molecular_graphics 'SHELXTL (Siemens, 1994)'
_computing_publication_material 'SHELXTL (Siemens, 1994)'
_computing_structure_refinement 'SHELXL-97 (Sheldrick, 1997)'
_computing_structure_solution 'SHELXS-97 (Sheldrick, 1990)'
_diffrn_ambient_temperature 293(2)
_diffrn_measured_fraction_theta_full 0.998
_diffrn_measured_fraction_theta_max 0.998
_diffrn_measurement_device_type Enraf_Nonius_CAD4
_diffrn_measurement_method omega-2theta
_diffrn_radiation_monochromator graphite
_diffrn_radiation_source 'fine-focus sealed tube'
_diffrn_radiation_type MoK\a
_diffrn_radiation_wavelength 0.71073
_diffrn_reflns_av_R_equivalents 0.0208
_diffrn_reflns_av_sigmaI/netI 0.0285
_diffrn_reflns_limit_h_max 14
_diffrn_reflns_limit_h_min -15
_diffrn_reflns_limit_k_max 6
_diffrn_reflns_limit_k_min 0
_diffrn_reflns_limit_l_max 18
_diffrn_reflns_limit_l_min 0
_diffrn_reflns_number 2121
_diffrn_reflns_theta_full 24.96
_diffrn_reflns_theta_max 24.96
_diffrn_reflns_theta_min 2.45
_diffrn_standards_interval_count 200
_diffrn_standards_interval_time 120
_diffrn_standards_number 3
_exptl_absorpt_coefficient_mu 9.066
_exptl_absorpt_correction_T_max 0.64731
_exptl_absorpt_correction_T_min 0.38614
_exptl_absorpt_correction_type psi-scan
_exptl_absorpt_process_details 'average of 3 psi-scan reflections'
_exptl_crystal_colour black
_exptl_crystal_density_diffrn 3.293
_exptl_crystal_density_meas ?
_exptl_crystal_density_method .
_exptl_crystal_description bar
_exptl_crystal_F_000 888
_exptl_crystal_size_max 0.25
_exptl_crystal_size_mid 0.04
_exptl_crystal_size_min 0.04
_refine_diff_density_max 5.386
_refine_diff_density_min -1.402
_refine_diff_density_rms 0.362
_refine_ls_extinction_method none
_refine_ls_goodness_of_fit_ref 1.031
_refine_ls_hydrogen_treatment mixed
_refine_ls_matrix_type full
_refine_ls_number_parameters 105
_refine_ls_number_reflns 2045
_refine_ls_number_restraints 0
_refine_ls_restrained_S_all 1.031
_refine_ls_R_factor_all 0.0552
_refine_ls_R_factor_gt 0.0475
_refine_ls_shift/su_max 0.000
_refine_ls_shift/su_mean 0.000
_refine_ls_structure_factor_coef Fsqd
_refine_ls_weighting_details 'calc w=1/[\s^2^(Fo^2^)+(0.0856P)^2^+27.9689P] where P=(Fo^2^+2Fc^2^)/3'
_refine_ls_weighting_scheme calc
_refine_ls_wR_factor_gt 0.1333
_refine_ls_wR_factor_ref 0.1399
_reflns_number_gt 1780
_reflns_number_total 2045
_reflns_threshold_expression >2sigma(I)
_cod_data_source_file ic0491837si20040622_050553_2.cif
_cod_data_source_block Na8BaSn6
_cod_database_code 4311648

loop_
_symmetry_equiv_pos_as_xyz
'x, y, z'
'-x, y+1/2, -z'
'-x, -y, -z'
'x, -y-1/2, z'

loop_
_atom_site_label
_atom_site_type_symbol
_atom_site_fract_x
_atom_site_fract_y
_atom_site_fract_z
_atom_site_U_iso_or_equiv
_atom_site_adp_type
_atom_site_occupancy
_atom_site_symmetry_multiplicity
_atom_site_calc_flag
_atom_site_refinement_flags
_atom_site_disorder_assembly
_atom_site_disorder_group
Ba1 Ba 0.33575(8) 0.7500 0.70989(6) 0.0170(3) Uani 1 2 d S . .
Sn1 Sn 0.27288(9) 0.2500 0.84697(7) 0.0178(3) Uani 1 2 d S . .
Sn2 Sn 0.49480(9) 0.2500 0.83830(7) 0.0182(3) Uani 1 2 d S . .
Sn3 Sn 0.48611(9) 0.2500 0.65063(8) 0.0180(3) Uani 1 2 d S . .
Sn4 Sn 0.25876(9) 0.2500 0.54331(7) 0.0193(3) Uani 1 2 d S . .
Sn5 Sn 0.12600(9) 0.2500 0.66214(8) 0.0189(3) Uani 1 2 d S . .
Sn6 Sn 0.11999(9) 0.2500 0.15704(8) 0.0212(3) Uani 1 2 d S . .
Na1 Na 0.5970(7) 0.2500 0.0497(5) 0.0343(18) Uani 1 2 d S . .
Na2 Na 0.6117(7) 0.2500 0.5048(6) 0.0386(19) Uani 1 2 d S . .
Na3 Na 0.9090(7) 0.2500 0.4811(7) 0.051(3) Uani 1 2 d S . .
Na4 Na 0.8880(7) 0.2500 0.1971(7) 0.054(3) Uani 1 2 d S . .
Na5 Na 0.3375(8) 0.2500 0.0879(8) 0.058(3) Uani 1 2 d S . .
Na6 Na 0.6447(8) 0.7500 0.6765(9) 0.072(4) Uani 1 2 d S . .
Na7 Na 0.2639(10) 0.7500 0.2031(13) 0.061(6) Uani 0.68(2) 2 d SP . .
Na71 Na 0.090(2) 0.7500 0.2733(19) 0.038(8) Uani 0.32(2) 2 d SP . .
Na8 Na 0.0400(19) 0.2500 0.933(2) 0.093(10) Uani 0.55(3) 2 d SP . .
Na81 Na 0.887(2) 0.2500 0.9922(16) 0.14(2) Uani 0.45(3) 2 d SP . .

loop_
_atom_site_aniso_label
_atom_site_aniso_U_11
_atom_site_aniso_U_22
_atom_site_aniso_U_33
_atom_site_aniso_U_23
_atom_site_aniso_U_13
_atom_site_aniso_U_12
Ba1 0.0242(5) 0.0072(5) 0.0200(5) 0.000 0.0075(4) 0.000
Sn1 0.0255(6) 0.0095(6) 0.0196(6) 0.000 0.0086(5) 0.000
Sn2 0.0205(6) 0.0132(6) 0.0179(6) 0.000 0.0015(4) 0.000
Sn3 0.0211(6) 0.0114(6) 0.0242(6) 0.000 0.0110(5) 0.000
Sn4 0.0274(6) 0.0108(6) 0.0184(6) 0.000 0.0053(5) 0.000
Sn5 0.0184(6) 0.0147(6) 0.0225(6) 0.000 0.0047(5) 0.000
Sn6 0.0219(6) 0.0153(6) 0.0280(7) 0.000 0.0102(5) 0.000
Na1 0.052(5) 0.025(4) 0.022(4) 0.000 0.005(3) 0.000
Na2 0.053(5) 0.029(4) 0.041(5) 0.000 0.025(4) 0.000
Na3 0.043(5) 0.027(5) 0.060(6) 0.000 -0.016(4) 0.000
Na4 0.035(5) 0.055(6) 0.075(7) 0.000 0.024(5) 0.000
Na5 0.054(6) 0.049(6) 0.087(8) 0.000 0.047(6) 0.000
Na6 0.038(5) 0.054(7) 0.103(9) 0.000 -0.010(5) 0.000
Na7 0.027(7) 0.006(6) 0.141(16) 0.000 0.012(8) 0.000
Na71 0.046(15) 0.028(14) 0.053(17) 0.000 0.036(13) 0.000
Na8 0.066(15) 0.082(19) 0.13(2) 0.000 0.021(14) 0.000
Na81 0.067(19) 0.31(7) 0.023(13) 0.000 -0.029(11) 0.000

loop_
_atom_type_symbol
_atom_type_description
_atom_type_scat_dispersion_real
_atom_type_scat_dispersion_imag
_atom_type_scat_source
Na Na 0.0362 0.0249 'International Tables Vol C Tables 4.2.6.8 and 6.1.1.4'
Sn Sn -0.6537 1.4246 'International Tables Vol C Tables 4.2.6.8 and 6.1.1.4'
Ba Ba -0.3244 2.2819 'International Tables Vol C Tables 4.2.6.8 and 6.1.1.4'

loop_
_geom_angle_atom_site_label_1
_geom_angle_atom_site_label_2
_geom_angle_atom_site_label_3
_geom_angle
_geom_angle_site_symmetry_1
_geom_angle_site_symmetry_3
_geom_angle_publ_flag
Sn2 Ba1 Sn2 96.47(4) 1_565 . ?
Sn2 Ba1 Sn3 116.35(4) 1_565 . ?
Sn2 Ba1 Sn3 48.20(3) . . ?
Sn2 Ba1 Sn3 48.20(3) 1_565 1_565 ?
Sn2 Ba1 Sn3 116.35(4) . 1_565 ?
Sn3 Ba1 Sn3 96.21(4) . 1_565 ?
Sn2 Ba1 Na3 131.750(19) 1_565 3_666 ?
Sn2 Ba1 Na3 131.750(19) . 3_666 ?
Sn3 Ba1 Na3 100.51(12) . 3_666 ?
Sn3 Ba1 Na3 100.51(12) 1_565 3_666 ?
Sn2 Ba1 Na4 98.99(11) 1_565 3_666 ?
Sn2 Ba1 Na4 98.99(12) . 3_666 ?
Sn3 Ba1 Na4 131.886(18) . 3_666 ?
Sn3 Ba1 Na4 131.886(18) 1_565 3_666 ?
Na3 Ba1 Na4 75.1(3) 3_666 3_666 ?
Sn2 Ba1 Na1 60.01(7) 1_565 3_666 ?
Sn2 Ba1 Na1 60.01(7) . 3_666 ?
Sn3 Ba1 Na1 107.56(9) . 3_666 ?
Sn3 Ba1 Na1 107.56(9) 1_565 3_666 ?
Na3 Ba1 Na1 137.3(2) 3_666 3_666 ?
Na4 Ba1 Na1 62.2(2) 3_666 3_666 ?
Sn2 Ba1 Na2 106.60(9) 1_565 3_666 ?
Sn2 Ba1 Na2 106.60(9) . 3_666 ?
Sn3 Ba1 Na2 59.18(7) . 3_666 ?
Sn3 Ba1 Na2 59.18(7) 1_565 3_666 ?
Na3 Ba1 Na2 66.0(2) 3_666 3_666 ?
Na4 Ba1 Na2 141.0(2) 3_666 3_666 ?
Na1 Ba1 Na2 156.76(19) 3_666 3_666 ?
Sn2 Ba1 Sn4 80.78(2) 1_565 1_565 ?
Sn2 Ba1 Sn4 158.24(4) . 1_565 ?
Sn3 Ba1 Sn4 113.76(3) . 1_565 ?
Sn3 Ba1 Sn4 46.86(3) 1_565 1_565 ?
Na3 Ba1 Sn4 55.38(9) 3_666 1_565 ?
Na4 Ba1 Sn4 102.76(12) 3_666 1_565 ?
Na1 Ba1 Sn4 132.47(3) 3_666 1_565 ?
Na2 Ba1 Sn4 54.66(7) 3_666 1_565 ?
Sn2 Ba1 Sn4 158.24(4) 1_565 . ?
Sn2 Ba1 Sn4 80.78(2) . . ?
Sn3 Ba1 Sn4 46.86(3) . . ?
Sn3 Ba1 Sn4 113.76(3) 1_565 . ?
Na3 Ba1 Sn4 55.38(9) 3_666 . ?
Na4 Ba1 Sn4 102.76(12) 3_666 . ?
Na1 Ba1 Sn4 132.47(3) 3_666 . ?
Na2 Ba1 Sn4 54.66(7) 3_666 . ?
Sn4 Ba1 Sn4 93.76(4) 1_565 . ?
Sn2 Ba1 Sn1 113.60(3) 1_565 . ?
Sn2 Ba1 Sn1 47.01(3) . . ?
Sn3 Ba1 Sn1 81.27(2) . . ?
Sn3 Ba1 Sn1 158.15(4) 1_565 . ?
Na3 Ba1 Sn1 101.29(12) 3_666 . ?
Na4 Ba1 Sn1 54.04(8) 3_666 . ?
Na1 Ba1 Sn1 53.74(6) 3_666 . ?
Na2 Ba1 Sn1 133.03(3) 3_666 . ?
Sn4 Ba1 Sn1 153.06(4) 1_565 . ?
Sn4 Ba1 Sn1 80.35(2) . . ?
Sn2 Ba1 Sn1 47.01(3) 1_565 1_565 ?
Sn2 Ba1 Sn1 113.60(3) . 1_565 ?
Sn3 Ba1 Sn1 158.15(4) . 1_565 ?
Sn3 Ba1 Sn1 81.27(2) 1_565 1_565 ?
Na3 Ba1 Sn1 101.29(12) 3_666 1_565 ?
Na4 Ba1 Sn1 54.04(8) 3_666 1_565 ?
Na1 Ba1 Sn1 53.74(6) 3_666 1_565 ?
Na2 Ba1 Sn1 133.03(3) 3_666 1_565 ?
Sn4 Ba1 Sn1 80.35(2) 1_565 1_565 ?
Sn4 Ba1 Sn1 153.06(4) . 1_565 ?
Sn1 Ba1 Sn1 93.01(3) . 1_565 ?
Sn2 Ba1 Sn5 154.67(4) 1_565 . ?
Sn2 Ba1 Sn5 80.06(2) . . ?
Sn3 Ba1 Sn5 80.05(2) . . ?
Sn3 Ba1 Sn5 154.38(4) 1_565 . ?
Na3 Ba1 Sn5 56.03(9) 3_666 . ?
Na4 Ba1 Sn5 57.39(9) 3_666 . ?
Na1 Ba1 Sn5 97.65(10) 3_666 . ?
Na2 Ba1 Sn5 98.37(10) 3_666 . ?
Sn4 Ba1 Sn5 111.38(3) 1_565 . ?
Sn4 Ba1 Sn5 46.46(3) . . ?
Sn1 Ba1 Sn5 46.86(3) . . ?
Sn1 Ba1 Sn5 111.29(3) 1_565 . ?
Sn2 Ba1 Sn5 80.06(2) 1_565 1_565 ?
Sn2 Ba1 Sn5 154.67(4) . 1_565 ?
Sn3 Ba1 Sn5 154.38(4) . 1_565 ?
Sn3 Ba1 Sn5 80.06(2) 1_565 1_565 ?
Na3 Ba1 Sn5 56.03(9) 3_666 1_565 ?
Na4 Ba1 Sn5 57.39(9) 3_666 1_565 ?
Na1 Ba1 Sn5 97.65(10) 3_666 1_565 ?
Na2 Ba1 Sn5 98.38(10) 3_666 1_565 ?
Sn4 Ba1 Sn5 46.46(3) 1_565 1_565 ?
Sn4 Ba1 Sn5 111.38(3) . 1_565 ?
Sn1 Ba1 Sn5 111.29(3) . 1_565 ?
Sn1 Ba1 Sn5 46.86(3) 1_565 1_565 ?
Sn5 Ba1 Sn5 92.38(3) . 1_565 ?
Sn2 Ba1 Na6 70.95(11) 1_565 . ?
Sn2 Ba1 Na6 70.95(11) . . ?
Sn3 Ba1 Na6 49.80(4) . . ?
Sn3 Ba1 Na6 49.80(5) 1_565 . ?
Na3 Ba1 Na6 120.7(3) 3_666 . ?
Na4 Ba1 Na6 164.2(2) 3_666 . ?
Na1 Ba1 Na6 102.0(2) 3_666 . ?
Na2 Ba1 Na6 54.7(2) 3_666 . ?
Sn4 Ba1 Na6 87.90(13) 1_565 . ?
Sn4 Ba1 Na6 87.90(13) . . ?
Sn1 Ba1 Na6 117.87(11) . . ?
Sn1 Ba1 Na6 117.87(11) 1_565 . ?
Sn5 Ba1 Na6 129.55(7) . . ?
Sn5 Ba1 Na6 129.55(7) 1_565 . ?
Sn2 Ba1 Na5 49.06(3) 1_565 3_666 ?
Sn2 Ba1 Na5 49.06(3) . 3_666 ?
Sn3 Ba1 Na5 73.71(8) . 3_666 ?
Sn3 Ba1 Na5 73.71(8) 1_565 3_666 ?
Na3 Ba1 Na5 171.0(2) 3_666 3_666 ?
Na4 Ba1 Na5 113.9(2) 3_666 3_666 ?
Na1 Ba1 Na5 51.70(19) 3_666 3_666 ?
Na2 Ba1 Na5 105.06(19) 3_666 3_666 ?
Sn4 Ba1 Na5 120.12(7) 1_565 3_666 ?
Sn4 Ba1 Na5 120.12(7) . 3_666 ?
Sn1 Ba1 Na5 84.82(9) . 3_666 ?
Sn1 Ba1 Na5 84.82(9) 1_565 3_666 ?
Sn5 Ba1 Na5 128.00(5) . 3_666 ?
Sn5 Ba1 Na5 128.00(5) 1_565 3_666 ?
Na6 Ba1 Na5 50.3(2) . 3_666 ?
Sn2 Sn1 Sn5 106.83(5) . . ?
Sn2 Sn1 Na1 70.67(14) . 3_666 ?
Sn5 Sn1 Na1 124.03(11) . 3_666 ?
Sn2 Sn1 Na1 70.67(14) . 3_656 ?
Sn5 Sn1 Na1 124.03(11) . 3_656 ?
Na1 Sn1 Na1 108.1(2) 3_666 3_656 ?
Sn2 Sn1 Na4 123.27(13) . 3_656 ?
Sn5 Sn1 Na4 68.09(18) . 3_656 ?
Na1 Sn1 Na4 160.5(2) 3_666 3_656 ?
Na1 Sn1 Na4 68.76(19) 3_656 3_656 ?
Sn2 Sn1 Na4 123.27(13) . 3_666 ?
Sn5 Sn1 Na4 68.09(18) . 3_666 ?
Na1 Sn1 Na4 68.76(19) 3_666 3_666 ?
Na1 Sn1 Na4 160.5(2) 3_656 3_666 ?
Na4 Sn1 Na4 107.3(2) 3_656 3_666 ?
Sn2 Sn1 Na5 98.26(15) . 1_556 ?
Sn5 Sn1 Na5 154.91(15) . 1_556 ?
Na1 Sn1 Na5 64.41(14) 3_666 1_556 ?
Na1 Sn1 Na5 64.41(14) 3_656 1_556 ?
Na4 Sn1 Na5 98.2(2) 3_656 1_556 ?
Na4 Sn1 Na5 98.2(2) 3_666 1_556 ?
Sn2 Sn1 Na8 162.0(5) . . ?
Sn5 Sn1 Na8 91.2(5) . . ?
Na1 Sn1 Na8 99.5(3) 3_666 . ?
Na1 Sn1 Na8 99.5(3) 3_656 . ?
Na4 Sn1 Na8 63.1(2) 3_656 . ?
Na4 Sn1 Na8 63.1(2) 3_666 . ?
Na5 Sn1 Na8 63.7(5) 1_556 . ?
Sn2 Sn1 Ba1 64.66(3) . 1_545 ?
Sn5 Sn1 Ba1 66.92(3) . 1_545 ?
Na1 Sn1 Ba1 134.98(15) 3_666 1_545 ?
Na1 Sn1 Ba1 62.10(12) 3_656 1_545 ?
Na4 Sn1 Ba1 61.95(15) 3_656 1_545 ?
Na4 Sn1 Ba1 134.30(19) 3_666 1_545 ?
Na5 Sn1 Ba1 126.51(7) 1_556 1_545 ?
Na8 Sn1 Ba1 125.0(2) . 1_545 ?
Sn2 Sn1 Ba1 64.66(3) . . ?
Sn5 Sn1 Ba1 66.92(3) . . ?
Na1 Sn1 Ba1 62.10(12) 3_666 . ?
Na1 Sn1 Ba1 134.98(15) 3_656 . ?
Na4 Sn1 Ba1 134.30(19) 3_656 . ?
Na4 Sn1 Ba1 61.95(15) 3_666 . ?
Na5 Sn1 Ba1 126.51(7) 1_556 . ?
Na8 Sn1 Ba1 125.0(2) . . ?
Ba1 Sn1 Ba1 93.01(3) 1_545 . ?
Sn1 Sn2 Sn3 108.74(5) . . ?
Sn1 Sn2 Na1 92.29(16) . 1_556 ?
Sn3 Sn2 Na1 158.97(16) . 1_556 ?
Sn1 Sn2 Na7 172.0(3) . 3_666 ?
Sn3 Sn2 Na7 63.2(3) . 3_666 ?
Na1 Sn2 Na7 95.7(4) 1_556 3_666 ?
Sn1 Sn2 Na5 120.77(13) . 3_666 ?
Sn3 Sn2 Na5 99.53(19) . 3_666 ?
Na1 Sn2 Na5 68.4(2) 1_556 3_666 ?
Na7 Sn2 Na5 62.7(2) 3_666 3_666 ?
Sn1 Sn2 Na5 120.77(13) . 3_656 ?
Sn3 Sn2 Na5 99.53(19) . 3_656 ?
Na1 Sn2 Na5 68.4(2) 1_556 3_656 ?
Na7 Sn2 Na5 62.7(2) 3_666 3_656 ?
Na5 Sn2 Na5 103.5(3) 3_666 3_656 ?
Sn1 Sn2 Ba1 68.33(3) . 1_545 ?
Sn3 Sn2 Ba1 66.03(3) . 1_545 ?
Na1 Sn2 Ba1 124.65(7) 1_556 1_545 ?
Na7 Sn2 Ba1 106.7(2) 3_666 1_545 ?
Na5 Sn2 Ba1 165.45(18) 3_666 1_545 ?
Na5 Sn2 Ba1 78.25(16) 3_656 1_545 ?
Sn1 Sn2 Ba1 68.33(3) . . ?
Sn3 Sn2 Ba1 66.03(3) . . ?
Na1 Sn2 Ba1 124.65(7) 1_556 . ?
Na7 Sn2 Ba1 106.7(2) 3_666 . ?
Na5 Sn2 Ba1 78.25(16) 3_666 . ?
Na5 Sn2 Ba1 165.45(18) 3_656 . ?
Ba1 Sn2 Ba1 96.47(4) 1_545 . ?
Sn1 Sn2 Na1 59.87(12) . 3_666 ?
Sn3 Sn2 Na1 125.58(10) . 3_666 ?
Na1 Sn2 Na1 64.93(16) 1_556 3_666 ?
Na7 Sn2 Na1 124.00(19) 3_666 3_666 ?
Na5 Sn2 Na1 61.26(18) 3_666 3_666 ?
Na5 Sn2 Na1 133.2(2) 3_656 3_666 ?
Ba1 Sn2 Na1 127.91(13) 1_545 3_666 ?
Ba1 Sn2 Na1 60.47(11) . 3_666 ?
Sn1 Sn2 Na1 59.87(12) . 3_656 ?
Sn3 Sn2 Na1 125.58(10) . 3_656 ?
Na1 Sn2 Na1 64.93(16) 1_556 3_656 ?
Na7 Sn2 Na1 124.00(19) 3_666 3_656 ?
Na5 Sn2 Na1 133.2(2) 3_666 3_656 ?
Na5 Sn2 Na1 61.26(18) 3_656 3_656 ?
Ba1 Sn2 Na1 60.47(11) 1_545 3_656 ?
Ba1 Sn2 Na1 127.91(13) . 3_656 ?
Na1 Sn2 Na1 95.8(2) 3_666 3_656 ?
Sn4 Sn3 Sn2 107.73(5) . . ?
Sn4 Sn3 Na2 102.99(17) . . ?
Sn2 Sn3 Na2 149.27(17) . . ?
Sn4 Sn3 Na6 123.02(15) . . ?
Sn2 Sn3 Na6 92.8(2) . . ?
Na2 Sn3 Na6 70.0(3) . . ?
Sn4 Sn3 Na6 123.02(15) . 1_545 ?
Sn2 Sn3 Na6 92.8(2) . 1_545 ?
Na2 Sn3 Na6 70.0(3) . 1_545 ?
Na6 Sn3 Na6 107.7(3) . 1_545 ?
Sn4 Sn3 Na7 172.6(3) . 3_666 ?
Sn2 Sn3 Na7 64.8(3) . 3_666 ?
Na2 Sn3 Na7 84.5(4) . 3_666 ?
Na6 Sn3 Na7 59.3(2) . 3_666 ?
Na6 Sn3 Na7 59.3(2) 1_545 3_666 ?
Sn4 Sn3 Na2 61.53(13) . 3_656 ?
Sn2 Sn3 Na2 125.94(11) . 3_656 ?
Na2 Sn3 Na2 69.83(18) . 3_656 ?
Na6 Sn3 Na2 139.3(3) . 3_656 ?
Na6 Sn3 Na2 63.4(2) 1_545 3_656 ?
Na7 Sn3 Na2 122.2(2) 3_666 3_656 ?
Sn4 Sn3 Na2 61.53(13) . 3_666 ?
Sn2 Sn3 Na2 125.94(11) . 3_666 ?
Na2 Sn3 Na2 69.83(18) . 3_666 ?
Na6 Sn3 Na2 63.4(2) . 3_666 ?
Na6 Sn3 Na2 139.3(3) 1_545 3_666 ?
Na7 Sn3 Na2 122.2(2) 3_666 3_666 ?
Na2 Sn3 Na2 96.6(2) 3_656 3_666 ?
Sn4 Sn3 Ba1 67.87(3) . 1_545 ?
Sn2 Sn3 Ba1 65.77(3) . 1_545 ?
Na2 Sn3 Ba1 128.45(6) . 1_545 ?
Na6 Sn3 Ba1 158.5(2) . 1_545 ?
Na6 Sn3 Ba1 74.22(18) 1_545 1_545 ?
Na7 Sn3 Ba1 107.6(2) 3_666 1_545 ?
Na2 Sn3 Ba1 61.33(12) 3_656 1_545 ?
Na2 Sn3 Ba1 129.20(14) 3_666 1_545 ?
Sn4 Sn3 Ba1 67.87(3) . . ?
Sn2 Sn3 Ba1 65.77(3) . . ?
Na2 Sn3 Ba1 128.45(6) . . ?
Na6 Sn3 Ba1 74.22(18) . . ?
Na6 Sn3 Ba1 158.5(2) 1_545 . ?
Na7 Sn3 Ba1 107.6(2) 3_666 . ?
Na2 Sn3 Ba1 129.20(13) 3_656 . ?
Na2 Sn3 Ba1 61.33(12) 3_666 . ?
Ba1 Sn3 Ba1 96.21(4) 1_545 . ?
Sn3 Sn4 Sn5 108.28(5) . . ?
Sn3 Sn4 Na2 69.47(15) . 3_666 ?
Sn5 Sn4 Na2 125.39(11) . 3_666 ?
Sn3 Sn4 Na2 69.47(15) . 3_656 ?
Sn5 Sn4 Na2 125.39(11) . 3_656 ?
Na2 Sn4 Na2 105.4(2) 3_666 3_656 ?
Sn3 Sn4 Na3 124.10(12) . 3_656 ?
Sn5 Sn4 Na3 65.80(18) . 3_656 ?
Na2 Sn4 Na3 161.3(2) 3_666 3_656 ?
Na2 Sn4 Na3 71.91(19) 3_656 3_656 ?
Sn3 Sn4 Na3 124.10(12) . 3_666 ?
Sn5 Sn4 Na3 65.80(18) . 3_666 ?
Na2 Sn4 Na3 71.91(19) 3_666 3_666 ?
Na2 Sn4 Na3 161.3(2) 3_656 3_666 ?
Na3 Sn4 Na3 104.5(2) 3_656 3_666 ?
Sn3 Sn4 Ba1 65.27(3) . . ?
Sn5 Sn4 Ba1 67.54(3) . . ?
Na2 Sn4 Ba1 62.59(13) 3_666 . ?
Na2 Sn4 Ba1 134.52(16) 3_656 . ?
Na3 Sn4 Ba1 132.71(19) 3_656 . ?
Na3 Sn4 Ba1 61.59(14) 3_666 . ?
Sn3 Sn4 Ba1 65.27(3) . 1_545 ?
Sn5 Sn4 Ba1 67.54(3) . 1_545 ?
Na2 Sn4 Ba1 134.52(16) 3_666 1_545 ?
Na2 Sn4 Ba1 62.59(13) 3_656 1_545 ?
Na3 Sn4 Ba1 61.59(14) 3_656 1_545 ?
Na3 Sn4 Ba1 132.71(19) 3_666 1_545 ?
Ba1 Sn4 Ba1 93.76(4) . 1_545 ?
Sn4 Sn5 Sn1 108.42(5) . . ?
Sn4 Sn5 Na71 159.5(5) . 3_566 ?
Sn1 Sn5 Na71 92.1(5) . 3_566 ?
Sn4 Sn5 Na3 87.1(2) . 1_455 ?
Sn1 Sn5 Na3 164.5(2) . 1_455 ?
Na71 Sn5 Na3 72.4(6) 3_566 1_455 ?
Sn4 Sn5 Na3 63.77(17) . 3_656 ?
Sn1 Sn5 Na3 124.34(12) . 3_656 ?
Na71 Sn5 Na3 104.9(3) 3_566 3_656 ?
Na3 Sn5 Na3 62.02(17) 1_455 3_656 ?
Sn4 Sn5 Na3 63.77(17) . 3_666 ?
Sn1 Sn5 Na3 124.34(12) . 3_666 ?
Na71 Sn5 Na3 104.9(3) 3_566 3_666 ?
Na3 Sn5 Na3 62.02(17) 1_455 3_666 ?
Na3 Sn5 Na3 102.1(3) 3_656 3_666 ?
Sn4 Sn5 Na4 124.38(12) . 3_666 ?
Sn1 Sn5 Na4 61.09(15) . 3_666 ?
Na71 Sn5 Na4 65.4(3) 3_566 3_666 ?
Na3 Sn5 Na4 110.45(19) 1_455 3_666 ?
Na3 Sn5 Na4 169.9(2) 3_656 3_666 ?
Na3 Sn5 Na4 78.6(2) 3_666 3_666 ?
Sn4 Sn5 Na4 124.38(12) . 3_656 ?
Sn1 Sn5 Na4 61.09(15) . 3_656 ?
Na71 Sn5 Na4 65.4(3) 3_566 3_656 ?
Na3 Sn5 Na4 110.45(19) 1_455 3_656 ?
Na3 Sn5 Na4 78.6(2) 3_656 3_656 ?
Na3 Sn5 Na4 169.9(2) 3_666 3_656 ?
Na4 Sn5 Na4 98.9(3) 3_666 3_656 ?
Sn4 Sn5 Ba1 66.01(3) . . ?
Sn1 Sn5 Ba1 66.23(3) . . ?
Na71 Sn5 Ba1 125.2(2) 3_566 . ?
Na3 Sn5 Ba1 122.62(11) 1_455 . ?
Na3 Sn5 Ba1 129.20(17) 3_656 . ?
Na3 Sn5 Ba1 60.66(13) 3_666 . ?
Na4 Sn5 Ba1 60.07(13) 3_666 . ?
Na4 Sn5 Ba1 126.73(16) 3_656 . ?
Sn4 Sn5 Ba1 66.01(3) . 1_545 ?
Sn1 Sn5 Ba1 66.23(3) . 1_545 ?
Na71 Sn5 Ba1 125.2(2) 3_566 1_545 ?
Na3 Sn5 Ba1 122.63(10) 1_455 1_545 ?
Na3 Sn5 Ba1 60.66(13) 3_656 1_545 ?
Na3 Sn5 Ba1 129.20(17) 3_666 1_545 ?
Na4 Sn5 Ba1 126.73(16) 3_666 1_545 ?
Na4 Sn5 Ba1 60.07(13) 3_656 1_545 ?
Ba1 Sn5 Ba1 92.38(3) . 1_545 ?
Na7 Sn6 Na7 113.2(4) 1_545 . ?
Na7 Sn6 Na4 117.3(3) 1_545 1_455 ?
Na7 Sn6 Na4 117.3(3) . 1_455 ?
Na7 Sn6 Na81 119.8(3) 1_545 1_454 ?
Na7 Sn6 Na81 119.8(3) . 1_454 ?
Na4 Sn6 Na81 59.3(6) 1_455 1_454 ?
Na7 Sn6 Na5 65.6(3) 1_545 . ?
Na7 Sn6 Na5 65.6(3) . . ?
Na4 Sn6 Na5 172.4(3) 1_455 . ?
Na81 Sn6 Na5 113.1(6) 1_454 . ?
Na7 Sn6 Na6 60.2(3) 1_545 3_666 ?
Na7 Sn6 Na6 60.2(3) . 3_666 ?
Na4 Sn6 Na6 120.8(3) 1_455 3_666 ?
Na81 Sn6 Na6 180.0(6) 1_454 3_666 ?
Na5 Sn6 Na6 66.8(3) . 3_666 ?
Na7 Sn6 Na71 134.6(6) 1_545 . ?
Na7 Sn6 Na71 50.4(5) . . ?
Na4 Sn6 Na71 67.8(4) 1_455 . ?
Na81 Sn6 Na71 101.7(6) 1_454 . ?
Na5 Sn6 Na71 115.9(4) . . ?
Na6 Sn6 Na71 78.3(5) 3_666 . ?
Na7 Sn6 Na71 50.4(5) 1_545 1_545 ?
Na7 Sn6 Na71 134.6(6) . 1_545 ?
Na4 Sn6 Na71 67.8(4) 1_455 1_545 ?
Na81 Sn6 Na71 101.7(6) 1_454 1_545 ?
Na5 Sn6 Na71 115.9(4) . 1_545 ?
Na6 Sn6 Na71 78.3(5) 3_666 1_545 ?
Na71 Sn6 Na71 106.8(7) . 1_545 ?
Na7 Sn6 Na8 101.7(4) 1_545 1_554 ?
Na7 Sn6 Na8 101.7(4) . 1_554 ?
Na4 Sn6 Na8 102.0(5) 1_455 1_554 ?
Na81 Sn6 Na8 42.8(7) 1_454 1_554 ?
Na5 Sn6 Na8 70.4(5) . 1_554 ?
Na6 Sn6 Na8 137.2(5) 3_666 1_554 ?
Na71 Sn6 Na8 122.0(4) . 1_554 ?
Na71 Sn6 Na8 122.0(4) 1_545 1_554 ?
Na7 Sn6 Na8 70.7(4) 1_545 3_556 ?
Na7 Sn6 Na8 169.1(6) . 3_556 ?
Na4 Sn6 Na8 66.9(4) 1_455 3_556 ?
Na81 Sn6 Na8 52.3(4) 1_454 3_556 ?
Na5 Sn6 Na8 109.1(5) . 3_556 ?
Na6 Sn6 Na8 127.7(4) 3_666 3_556 ?
Na71 Sn6 Na8 134.6(6) . 3_556 ?
Na71 Sn6 Na8 56.0(7) 1_545 3_556 ?
Na8 Sn6 Na8 67.4(6) 1_554 3_556 ?
Na7 Sn6 Na8 169.1(6) 1_545 3_566 ?
Na7 Sn6 Na8 70.7(4) . 3_566 ?
Na4 Sn6 Na8 66.9(4) 1_455 3_566 ?
Na81 Sn6 Na8 52.3(4) 1_454 3_566 ?
Na5 Sn6 Na8 109.1(5) . 3_566 ?
Na6 Sn6 Na8 127.7(4) 3_666 3_566 ?
Na71 Sn6 Na8 56.0(7) . 3_566 ?
Na71 Sn6 Na8 134.6(6) 1_545 3_566 ?
Na8 Sn6 Na8 67.4(6) 1_554 3_566 ?
Na8 Sn6 Na8 103.6(7) 3_556 3_566 ?
Na7 Sn6 Na81 54.2(4) 1_545 3_656 ?
Na7 Sn6 Na81 132.3(6) . 3_656 ?
Na4 Sn6 Na81 107.2(5) 1_455 3_656 ?
Na81 Sn6 Na81 69.3(6) 1_454 3_656 ?
Na5 Sn6 Na81 68.2(5) . 3_656 ?
Na6 Sn6 Na81 110.7(4) 3_666 3_656 ?
Na71 Sn6 Na81 170.9(6) . 3_656 ?
Na71 Sn6 Na81 77.1(5) 1_545 3_656 ?
Na8 Sn6 Na81 50.6(3) 1_554 3_656 ?
Na8 Sn6 Na81 40.9(7) 3_556 3_656 ?
Na8 Sn6 Na81 115.4(5) 3_566 3_656 ?
Sn2 Na1 Sn1 119.82(14) 1_554 3_666 ?
Sn2 Na1 Sn1 119.82(14) 1_554 3_656 ?
Sn1 Na1 Sn1 108.1(2) 3_666 3_656 ?
Sn2 Na1 Na5 94.3(3) 1_554 . ?
Sn1 Na1 Na5 105.8(2) 3_666 . ?
Sn1 Na1 Na5 105.8(2) 3_656 . ?
Sn2 Na1 Sn2 115.06(16) 1_554 3_666 ?
Sn1 Na1 Sn2 49.46(6) 3_666 3_666 ?
Sn1 Na1 Sn2 123.5(2) 3_656 3_666 ?
Na5 Na1 Sn2 56.64(15) . 3_666 ?
Sn2 Na1 Sn2 115.06(16) 1_554 3_656 ?
Sn1 Na1 Sn2 123.5(2) 3_666 3_656 ?
Sn1 Na1 Sn2 49.46(6) 3_656 3_656 ?
Na5 Na1 Sn2 56.64(15) . 3_656 ?
Sn2 Na1 Sn2 95.84(19) 3_666 3_656 ?
Sn2 Na1 Ba1 170.0(3) 1_554 3_666 ?
Sn1 Na1 Ba1 64.16(12) 3_666 3_666 ?
Sn1 Na1 Ba1 64.16(12) 3_656 3_666 ?
Na5 Na1 Ba1 75.7(3) . 3_666 ?
Sn2 Na1 Ba1 59.52(11) 3_666 3_666 ?
Sn2 Na1 Ba1 59.52(11) 3_656 3_666 ?
Sn2 Na1 Na1 63.1(2) 1_554 3_655 ?
Sn1 Na1 Na1 167.4(4) 3_666 3_655 ?
Sn1 Na1 Na1 78.03(7) 3_656 3_655 ?
Na5 Na1 Na1 61.6(3) . 3_655 ?
Sn2 Na1 Na1 117.9(3) 3_666 3_655 ?
Sn2 Na1 Na1 51.97(15) 3_656 3_655 ?
Ba1 Na1 Na1 110.9(3) 3_666 3_655 ?
Sn2 Na1 Na1 63.1(2) 1_554 3_665 ?
Sn1 Na1 Na1 78.03(7) 3_666 3_665 ?
Sn1 Na1 Na1 167.4(4) 3_656 3_665 ?
Na5 Na1 Na1 61.6(3) . 3_665 ?
Sn2 Na1 Na1 51.97(15) 3_666 3_665 ?
Sn2 Na1 Na1 117.9(3) 3_656 3_665 ?
Ba1 Na1 Na1 110.9(3) 3_666 3_665 ?
Na1 Na1 Na1 93.9(4) 3_655 3_665 ?
Sn2 Na1 Na5 58.7(2) 1_554 3_655 ?
Sn1 Na1 Na5 134.5(3) 3_666 3_655 ?
Sn1 Na1 Na5 62.09(18) 3_656 3_655 ?
Na5 Na1 Na5 119.7(2) . 3_655 ?
Sn2 Na1 Na5 173.3(3) 3_666 3_655 ?
Sn2 Na1 Na5 85.53(11) 3_656 3_655 ?
Ba1 Na1 Na5 126.3(2) 3_666 3_655 ?
Na1 Na1 Na5 58.1(2) 3_655 3_655 ?
Na1 Na1 Na5 121.7(3) 3_665 3_655 ?
Sn2 Na1 Na5 58.7(2) 1_554 3_665 ?
Sn1 Na1 Na5 62.09(18) 3_666 3_665 ?
Sn1 Na1 Na5 134.5(3) 3_656 3_665 ?
Na5 Na1 Na5 119.7(2) . 3_665 ?
Sn2 Na1 Na5 85.53(11) 3_666 3_665 ?
Sn2 Na1 Na5 173.3(3) 3_656 3_665 ?
Ba1 Na1 Na5 126.3(2) 3_666 3_665 ?
Na1 Na1 Na5 121.7(3) 3_655 3_665 ?
Na1 Na1 Na5 58.1(2) 3_665 3_665 ?
Na5 Na1 Na5 92.4(3) 3_655 3_665 ?
Sn2 Na1 Na4 131.1(3) 1_554 . ?
Sn1 Na1 Na4 55.83(12) 3_666 . ?
Sn1 Na1 Na4 55.83(12) 3_656 . ?
Na5 Na1 Na4 134.6(3) . . ?
Sn2 Na1 Na4 96.48(18) 3_666 . ?
Sn2 Na1 Na4 96.48(18) 3_656 . ?
Ba1 Na1 Na4 58.9(2) 3_666 . ?
Na1 Na1 Na4 133.06(18) 3_655 . ?
Na1 Na1 Na4 133.06(18) 3_665 . ?
Na5 Na1 Na4 89.9(3) 3_655 . ?
Na5 Na1 Na4 89.9(3) 3_665 . ?
Sn3 Na2 Sn4 124.08(13) . 3_666 ?
Sn3 Na2 Sn4 124.08(13) . 3_656 ?
Sn4 Na2 Sn4 105.4(2) 3_666 3_656 ?
Sn3 Na2 Sn3 110.17(18) . 3_656 ?
Sn4 Na2 Sn3 122.1(2) 3_666 3_656 ?
Sn4 Na2 Sn3 49.00(7) 3_656 3_656 ?
Sn3 Na2 Sn3 110.17(18) . 3_666 ?
Sn4 Na2 Sn3 49.00(7) 3_666 3_666 ?
Sn4 Na2 Sn3 122.1(2) 3_656 3_666 ?
Sn3 Na2 Sn3 96.6(2) 3_656 3_666 ?
Sn3 Na2 Na6 91.6(3) . 3_666 ?
Sn4 Na2 Na6 102.4(2) 3_666 3_666 ?
Sn4 Na2 Na6 102.4(2) 3_656 3_666 ?
Sn3 Na2 Na6 54.67(15) 3_656 3_666 ?
Sn3 Na2 Na6 54.67(15) 3_666 3_666 ?
Sn3 Na2 Ba1 161.5(3) . 3_666 ?
Sn4 Na2 Ba1 62.75(12) 3_666 3_666 ?
Sn4 Na2 Ba1 62.75(12) 3_656 3_666 ?
Sn3 Na2 Ba1 59.49(12) 3_656 3_666 ?
Sn3 Na2 Ba1 59.49(12) 3_666 3_666 ?
Na6 Na2 Ba1 69.8(3) 3_666 3_666 ?
Sn3 Na2 Na6 56.4(2) . . ?
Sn4 Na2 Na6 69.07(19) 3_666 . ?
Sn4 Na2 Na6 141.4(3) 3_656 . ?
Sn3 Na2 Na6 165.3(3) 3_656 . ?
Sn3 Na2 Na6 84.18(15) 3_666 . ?
Na6 Na2 Na6 116.2(2) 3_666 . ?
Ba1 Na2 Na6 131.3(2) 3_666 . ?
Sn3 Na2 Na6 56.4(2) . 1_545 ?
Sn4 Na2 Na6 141.4(3) 3_666 1_545 ?
Sn4 Na2 Na6 69.07(19) 3_656 1_545 ?
Sn3 Na2 Na6 84.18(15) 3_656 1_545 ?
Sn3 Na2 Na6 165.3(3) 3_666 1_545 ?
Na6 Na2 Na6 116.2(2) 3_666 1_545 ?
Ba1 Na2 Na6 131.3(2) 3_666 1_545 ?
Na6 Na2 Na6 91.4(4) . 1_545 ?
Sn3 Na2 Na2 59.7(2) . 3_656 ?
Sn4 Na2 Na2 161.8(4) 3_666 3_656 ?
Sn4 Na2 Na2 81.80(7) 3_656 3_656 ?
Sn3 Na2 Na2 50.50(14) 3_656 3_656 ?
Sn3 Na2 Na2 112.9(3) 3_666 3_656 ?
Na6 Na2 Na2 59.4(3) 3_666 3_656 ?
Ba1 Na2 Na2 108.2(3) 3_666 3_656 ?
Na6 Na2 Na2 115.7(3) . 3_656 ?
Na6 Na2 Na2 56.7(2) 1_545 3_656 ?
Sn3 Na2 Na2 59.7(2) . 3_666 ?
Sn4 Na2 Na2 81.80(7) 3_666 3_666 ?
Sn4 Na2 Na2 161.8(4) 3_656 3_666 ?
Sn3 Na2 Na2 112.9(3) 3_656 3_666 ?
Sn3 Na2 Na2 50.50(14) 3_666 3_666 ?
Na6 Na2 Na2 59.4(3) 3_666 3_666 ?
Ba1 Na2 Na2 108.2(3) 3_666 3_666 ?
Na6 Na2 Na2 56.7(2) . 3_666 ?
Na6 Na2 Na2 115.7(3) 1_545 3_666 ?
Na2 Na2 Na2 86.7(3) 3_656 3_666 ?
Sn3 Na2 Na3 142.0(3) . . ?
Sn4 Na2 Na3 54.29(12) 3_666 . ?
Sn4 Na2 Na3 54.29(12) 3_656 . ?
Sn3 Na2 Na3 94.48(18) 3_656 . ?
Sn3 Na2 Na3 94.48(18) 3_666 . ?
Na6 Na2 Na3 126.3(3) 3_666 . ?
Ba1 Na2 Na3 56.50(18) 3_666 . ?
Na6 Na2 Na3 100.1(3) . . ?
Na6 Na2 Na3 100.1(3) 1_545 . ?
Na2 Na2 Na3 136.04(17) 3_656 . ?
Na2 Na2 Na3 136.04(17) 3_666 . ?
Sn5 Na3 Sn4 115.7(2) 1_655 3_656 ?
Sn5 Na3 Sn4 115.7(2) 1_655 3_666 ?
Sn4 Na3 Sn4 104.5(2) 3_656 3_666 ?
Sn5 Na3 Sn5 117.98(17) 1_655 3_656 ?
Sn4 Na3 Sn5 50.43(7) 3_656 3_656 ?
Sn4 Na3 Sn5 126.3(3) 3_666 3_656 ?
Sn5 Na3 Sn5 117.98(17) 1_655 3_666 ?
Sn4 Na3 Sn5 126.3(3) 3_656 3_666 ?
Sn4 Na3 Sn5 50.43(7) 3_666 3_666 ?
Sn5 Na3 Sn5 102.1(3) 3_656 3_666 ?
Sn5 Na3 Na3 60.8(2) 1_655 3_766 ?
Sn4 Na3 Na3 176.5(4) 3_656 3_766 ?
Sn4 Na3 Na3 77.48(11) 3_666 3_766 ?
Sn5 Na3 Na3 130.8(5) 3_656 3_766 ?
Sn5 Na3 Na3 57.19(19) 3_666 3_766 ?
Sn5 Na3 Na3 60.8(2) 1_655 3_756 ?
Sn4 Na3 Na3 77.48(11) 3_656 3_756 ?
Sn4 Na3 Na3 176.5(4) 3_666 3_756 ?
Sn5 Na3 Na3 57.19(19) 3_656 3_756 ?
Sn5 Na3 Na3 130.8(5) 3_666 3_756 ?
Na3 Na3 Na3 100.4(5) 3_766 3_756 ?
Sn5 Na3 Ba1 177.3(4) 1_655 3_666 ?
Sn4 Na3 Ba1 63.03(13) 3_656 3_666 ?
Sn4 Na3 Ba1 63.03(13) 3_666 3_666 ?
Sn5 Na3 Ba1 63.31(14) 3_656 3_666 ?
Sn5 Na3 Ba1 63.31(14) 3_666 3_666 ?
Na3 Na3 Ba1 120.5(3) 3_766 3_666 ?
Na3 Na3 Ba1 120.5(3) 3_756 3_666 ?
Sn5 Na3 Na71 53.1(4) 1_655 3_666 ?
Sn4 Na3 Na71 85.1(3) 3_656 3_666 ?
Sn4 Na3 Na71 85.1(3) 3_666 3_666 ?
Sn5 Na3 Na71 128.08(17) 3_656 3_666 ?
Sn5 Na3 Na71 128.08(17) 3_666 3_666 ?
Na3 Na3 Na71 92.2(4) 3_766 3_666 ?
Na3 Na3 Na71 92.2(4) 3_756 3_666 ?
Ba1 Na3 Na71 124.2(5) 3_666 3_666 ?
Sn5 Na3 Na2 119.8(3) 1_655 . ?
Sn4 Na3 Na2 53.80(14) 3_656 . ?
Sn4 Na3 Na2 53.80(14) 3_666 . ?
Sn5 Na3 Na2 97.50(18) 3_656 . ?
Sn5 Na3 Na2 97.50(18) 3_666 . ?
Na3 Na3 Na2 127.0(3) 3_766 . ?
Na3 Na3 Na2 127.0(3) 3_756 . ?
Ba1 Na3 Na2 57.54(18) 3_666 . ?
Na71 Na3 Na2 66.7(4) 3_666 . ?
Na81 Na4 Sn6 61.2(6) 1_554 1_655 ?
Na81 Na4 Sn1 89.1(4) 1_554 3_656 ?
Sn6 Na4 Sn1 120.76(17) 1_655 3_656 ?
Na81 Na4 Sn1 89.1(4) 1_554 3_666 ?
Sn6 Na4 Sn1 120.76(17) 1_655 3_666 ?
Sn1 Na4 Sn1 107.3(2) 3_656 3_666 ?
Na81 Na4 Sn5 130.38(14) 1_554 3_666 ?
Sn6 Na4 Sn5 110.85(19) 1_655 3_666 ?
Sn1 Na4 Sn5 126.4(3) 3_656 3_666 ?
Sn1 Na4 Sn5 50.81(7) 3_666 3_666 ?
Na81 Na4 Sn5 130.38(14) 1_554 3_656 ?
Sn6 Na4 Sn5 110.85(19) 1_655 3_656 ?
Sn1 Na4 Sn5 50.81(7) 3_656 3_656 ?
Sn1 Na4 Sn5 126.4(3) 3_666 3_656 ?
Sn5 Na4 Sn5 99.0(3) 3_666 3_656 ?
Na81 Na4 Ba1 130.8(6) 1_554 3_666 ?
Sn6 Na4 Ba1 168.0(4) 1_655 3_666 ?
Sn1 Na4 Ba1 64.01(13) 3_656 3_666 ?
Sn1 Na4 Ba1 64.01(13) 3_666 3_666 ?
Sn5 Na4 Ba1 62.54(14) 3_666 3_666 ?
Sn5 Na4 Ba1 62.54(14) 3_656 3_666 ?
Na81 Na4 Na8 50.3(4) 1_554 3_656 ?
Sn6 Na4 Na8 58.7(3) 1_655 3_656 ?
Sn1 Na4 Na8 62.9(3) 3_656 3_656 ?
Sn1 Na4 Na8 136.2(5) 3_666 3_656 ?
Sn5 Na4 Na8 168.9(4) 3_666 3_656 ?
Sn5 Na4 Na8 82.6(4) 3_656 3_656 ?
Ba1 Na4 Na8 126.9(3) 3_666 3_656 ?
Na81 Na4 Na8 50.3(4) 1_554 3_666 ?
Sn6 Na4 Na8 58.7(3) 1_655 3_666 ?
Sn1 Na4 Na8 136.2(5) 3_656 3_666 ?
Sn1 Na4 Na8 62.9(3) 3_666 3_666 ?
Sn5 Na4 Na8 82.6(4) 3_666 3_666 ?
Sn5 Na4 Na8 168.9(5) 3_656 3_666 ?
Ba1 Na4 Na8 126.9(3) 3_666 3_666 ?
Na8 Na4 Na8 93.8(7) 3_656 3_666 ?
Na81 Na4 Na71 96.2(6) 1_554 1_655 ?
Sn6 Na4 Na71 57.3(3) 1_655 1_655 ?
Sn1 Na4 Na71 171.7(5) 3_656 1_655 ?
Sn1 Na4 Na71 79.3(3) 3_666 1_655 ?
Sn5 Na4 Na71 53.8(3) 3_666 1_655 ?
Sn5 Na4 Na71 121.3(5) 3_656 1_655 ?
Ba1 Na4 Na71 116.2(4) 3_666 1_655 ?
Na8 Na4 Na71 116.0(5) 3_656 1_655 ?
Na8 Na4 Na71 51.1(6) 3_666 1_655 ?
Na81 Na4 Na71 96.2(6) 1_554 1_645 ?
Sn6 Na4 Na71 57.3(3) 1_655 1_645 ?
Sn1 Na4 Na71 79.3(3) 3_656 1_645 ?
Sn1 Na4 Na71 171.7(5) 3_666 1_645 ?
Sn5 Na4 Na71 121.3(5) 3_666 1_645 ?
Sn5 Na4 Na71 53.8(3) 3_656 1_645 ?
Ba1 Na4 Na71 116.2(4) 3_666 1_645 ?
Na8 Na4 Na71 51.1(6) 3_656 1_645 ?
Na8 Na4 Na71 116.0(5) 3_666 1_645 ?
Na71 Na4 Na71 93.7(7) 1_655 1_645 ?
Na81 Na4 Na1 71.9(6) 1_554 . ?
Sn6 Na4 Na1 133.1(4) 1_655 . ?
Sn1 Na4 Na1 55.40(13) 3_656 . ?
Sn1 Na4 Na1 55.40(13) 3_666 . ?
Sn5 Na4 Na1 98.85(18) 3_666 . ?
Sn5 Na4 Na1 98.85(18) 3_656 . ?
Ba1 Na4 Na1 58.90(18) 3_666 . ?
Na8 Na4 Na1 91.8(4) 3_656 . ?
Na8 Na4 Na1 91.8(4) 3_666 . ?
Na71 Na4 Na1 132.5(4) 1_655 . ?
Na71 Na4 Na1 132.5(4) 1_645 . ?
Sn6 Na5 Sn2 113.5(2) . 3_666 ?
Sn6 Na5 Sn2 113.5(2) . 3_656 ?
Sn2 Na5 Sn2 103.5(3) 3_666 3_656 ?
Sn6 Na5 Na7 55.8(2) . . ?
Sn2 Na5 Na7 58.1(2) 3_666 . ?
Sn2 Na5 Na7 131.5(5) 3_656 . ?
Sn6 Na5 Na7 55.8(2) . 1_545 ?
Sn2 Na5 Na7 131.5(5) 3_666 1_545 ?
Sn2 Na5 Na7 58.1(2) 3_656 1_545 ?
Na7 Na5 Na7 98.6(5) . 1_545 ?
Sn6 Na5 Na1 170.9(4) . . ?
Sn2 Na5 Na1 62.10(15) 3_666 . ?
Sn2 Na5 Na1 62.10(15) 3_656 . ?
Na7 Na5 Na1 120.2(3) . . ?
Na7 Na5 Na1 120.2(3) 1_545 . ?
Sn6 Na5 Sn1 114.0(3) . 1_554 ?
Sn2 Na5 Sn1 105.7(2) 3_666 1_554 ?
Sn2 Na5 Sn1 105.7(2) 3_656 1_554 ?
Na7 Na5 Sn1 122.0(3) . 1_554 ?
Na7 Na5 Sn1 122.0(3) 1_545 1_554 ?
Na1 Na5 Sn1 75.1(2) . 1_554 ?
Sn6 Na5 Na6 56.9(2) . 3_666 ?
Sn2 Na5 Na6 79.7(2) 3_666 3_666 ?
Sn2 Na5 Na6 79.7(2) 3_656 3_666 ?
Na7 Na5 Na6 54.3(3) . 3_666 ?
Na7 Na5 Na6 54.3(3) 1_545 3_666 ?
Na1 Na5 Na6 114.0(4) . 3_666 ?
Sn1 Na5 Na6 170.9(3) 1_554 3_666 ?
Sn6 Na5 Na1 124.4(2) . 3_655 ?
Sn2 Na5 Na1 122.1(3) 3_666 3_655 ?
Sn2 Na5 Na1 52.97(13) 3_656 3_655 ?
Na7 Na5 Na1 175.5(4) . 3_655 ?
Na7 Na5 Na1 84.4(3) 1_545 3_655 ?
Na1 Na5 Na1 60.3(2) . 3_655 ?
Sn1 Na5 Na1 53.49(17) 1_554 3_655 ?
Na6 Na5 Na1 130.1(2) 3_666 3_655 ?
Sn6 Na5 Na1 124.4(2) . 3_665 ?
Sn2 Na5 Na1 52.97(13) 3_666 3_665 ?
Sn2 Na5 Na1 122.1(3) 3_656 3_665 ?
Na7 Na5 Na1 84.4(3) . 3_665 ?
Na7 Na5 Na1 175.5(4) 1_545 3_665 ?
Na1 Na5 Na1 60.3(2) . 3_665 ?
Sn1 Na5 Na1 53.49(17) 1_554 3_665 ?
Na6 Na5 Na1 130.1(2) 3_666 3_665 ?
Na1 Na5 Na1 92.4(3) 3_655 3_665 ?
Sn6 Na5 Na8 55.5(5) . 1_554 ?
Sn2 Na5 Na8 128.04(16) 3_666 1_554 ?
Sn2 Na5 Na8 128.04(16) 3_656 1_554 ?
Na7 Na5 Na8 87.4(4) . 1_554 ?
Na7 Na5 Na8 87.4(4) 1_545 1_554 ?
Na1 Na5 Na8 133.6(6) . 1_554 ?
Sn1 Na5 Na8 58.5(5) 1_554 1_554 ?
Na6 Na5 Na8 112.4(5) 3_666 1_554 ?
Na1 Na5 Na8 89.5(4) 3_655 1_554 ?
Na1 Na5 Na8 89.5(4) 3_665 1_554 ?
Sn6 Na5 Na81 58.8(5) . 3_656 ?
Sn2 Na5 Na81 171.3(4) 3_666 3_656 ?
Sn2 Na5 Na81 84.1(3) 3_656 3_656 ?
Na7 Na5 Na81 113.6(5) . 3_656 ?
Na7 Na5 Na81 49.3(4) 1_545 3_656 ?
Na1 Na5 Na81 126.2(5) . 3_656 ?
Sn1 Na5 Na81 75.7(5) 1_554 3_656 ?
Na6 Na5 Na81 97.8(5) 3_666 3_656 ?
Na1 Na5 Na81 65.9(5) 3_655 3_656 ?
Na1 Na5 Na81 126.4(5) 3_665 3_656 ?
Na8 Na5 Na81 45.2(3) 1_554 3_656 ?
Na7 Na6 Na7 109.3(6) 3_676 3_666 ?
Na7 Na6 Sn3 60.5(2) 3_676 1_565 ?
Na7 Na6 Sn3 145.6(6) 3_666 1_565 ?
Na7 Na6 Sn3 145.6(6) 3_676 . ?
Na7 Na6 Sn3 60.5(2) 3_666 . ?
Sn3 Na6 Sn3 107.7(3) 1_565 . ?
Na7 Na6 Sn6 58.0(3) 3_676 3_666 ?
Na7 Na6 Sn6 58.0(3) 3_666 3_666 ?
Sn3 Na6 Sn6 118.0(2) 1_565 3_666 ?
Sn3 Na6 Sn6 118.1(2) . 3_666 ?
Na7 Na6 Na2 122.0(3) 3_676 3_666 ?
Na7 Na6 Na2 122.0(3) 3_666 3_666 ?
Sn3 Na6 Na2 61.94(16) 1_565 3_666 ?
Sn3 Na6 Na2 61.94(16) . 3_666 ?
Sn6 Na6 Na2 180.0(5) 3_666 3_666 ?
Na7 Na6 Na5 60.8(4) 3_676 3_666 ?
Na7 Na6 Na5 60.8(4) 3_666 3_666 ?
Sn3 Na6 Na5 88.0(3) 1_565 3_666 ?
Sn3 Na6 Na5 88.0(3) . 3_666 ?
Sn6 Na6 Na5 56.3(3) 3_666 3_666 ?
Na2 Na6 Na5 123.7(4) 3_666 3_666 ?
Na7 Na6 Na2 77.1(3) 3_676 1_565 ?
Na7 Na6 Na2 160.6(5) 3_666 1_565 ?
Sn3 Na6 Na2 53.62(15) 1_565 1_565 ?
Sn3 Na6 Na2 124.3(3) . 1_565 ?
Sn6 Na6 Na2 116.2(3) 3_666 1_565 ?
Na2 Na6 Na2 63.8(2) 3_666 1_565 ?
Na5 Na6 Na2 134.05(19) 3_666 1_565 ?
Na7 Na6 Na2 160.6(5) 3_676 . ?
Na7 Na6 Na2 77.1(3) 3_666 . ?
Sn3 Na6 Na2 124.3(3) 1_565 . ?
Sn3 Na6 Na2 53.62(15) . . ?
Sn6 Na6 Na2 116.2(3) 3_666 . ?
Na2 Na6 Na2 63.8(2) 3_666 . ?
Na5 Na6 Na2 134.05(19) 3_666 . ?
Na2 Na6 Na2 91.4(4) 1_565 . ?
Na7 Na6 Ba1 96.3(4) 3_676 . ?
Na7 Na6 Ba1 96.3(4) 3_666 . ?
Sn3 Na6 Ba1 55.97(16) 1_565 . ?
Sn3 Na6 Ba1 55.97(16) . . ?
Sn6 Na6 Ba1 124.5(4) 3_666 . ?
Na2 Na6 Ba1 55.42(19) 3_666 . ?
Na5 Na6 Ba1 68.3(3) 3_666 . ?
Na2 Na6 Ba1 101.3(2) 1_565 . ?
Na2 Na6 Ba1 101.3(2) . . ?
Na71 Na7 Na81 93.7(10) . 3_666 ?
Na71 Na7 Sn6 67.2(3) . . ?
Na81 Na7 Sn6 68.6(4) 3_666 . ?
Na71 Na7 Sn6 67.2(3) . 1_565 ?
Na81 Na7 Sn6 68.6(4) 3_666 1_565 ?
Sn6 Na7 Sn6 113.2(4) . 1_565 ?
Na71 Na7 Na6 87.5(6) . 3_676 ?
Na81 Na7 Na6 125.4(3) 3_666 3_676 ?
Sn6 Na7 Na6 152.8(7) . 3_676 ?
Sn6 Na7 Na6 61.83(18) 1_565 3_676 ?
Na71 Na7 Na6 87.5(6) . 3_666 ?
Na81 Na7 Na6 125.4(3) 3_666 3_666 ?
Sn6 Na7 Na6 61.83(18) . 3_666 ?
Sn6 Na7 Na6 152.8(7) 1_565 3_666 ?
Na6 Na7 Na6 109.3(6) 3_676 3_666 ?
Na71 Na7 Sn3 116.4(9) . 3_666 ?
Na81 Na7 Sn3 149.8(9) 3_666 3_666 ?
Sn6 Na7 Sn3 121.5(3) . 3_666 ?
Sn6 Na7 Sn3 121.5(3) 1_565 3_666 ?
Na6 Na7 Sn3 60.2(3) 3_676 3_666 ?
Na6 Na7 Sn3 60.2(3) 3_666 3_666 ?
Na71 Na7 Sn2 168.4(9) . 3_666 ?
Na81 Na7 Sn2 97.9(8) 3_666 3_666 ?
Sn6 Na7 Sn2 117.3(3) . 3_666 ?
Sn6 Na7 Sn2 117.3(3) 1_565 3_666 ?
Na6 Na7 Sn2 85.8(3) 3_676 3_666 ?
Na6 Na7 Sn2 85.8(3) 3_666 3_666 ?
Sn3 Na7 Sn2 51.96(18) 3_666 3_666 ?
Na71 Na7 Na5 125.7(3) . 1_565 ?
Na81 Na7 Na5 70.8(6) 3_666 1_565 ?
Sn6 Na7 Na5 138.2(6) . 1_565 ?
Sn6 Na7 Na5 58.64(19) 1_565 1_565 ?
Na6 Na7 Na5 64.9(3) 3_676 1_565 ?
Na6 Na7 Na5 144.3(5) 3_666 1_565 ?
Sn3 Na7 Na5 90.0(3) 3_666 1_565 ?
Sn2 Na7 Na5 59.1(3) 3_666 1_565 ?
Na71 Na7 Na5 125.7(3) . . ?
Na81 Na7 Na5 70.8(6) 3_666 . ?
Sn6 Na7 Na5 58.64(19) . . ?
Sn6 Na7 Na5 138.2(6) 1_565 . ?
Na6 Na7 Na5 144.3(5) 3_676 . ?
Na6 Na7 Na5 64.9(3) 3_666 . ?
Sn3 Na7 Na5 90.0(3) 3_666 . ?
Sn2 Na7 Na5 59.1(3) 3_666 . ?
Na5 Na7 Na5 98.6(5) 1_565 . ?
Na71 Na7 Na8 54.4(8) . 3_566 ?
Na81 Na7 Na8 39.3(8) 3_666 3_566 ?
Sn6 Na7 Na8 57.1(2) . 3_566 ?
Sn6 Na7 Na8 57.1(2) 1_565 3_566 ?
Na6 Na7 Na8 116.3(3) 3_676 3_566 ?
Na6 Na7 Na8 116.3(3) 3_666 3_566 ?
Sn3 Na7 Na8 170.8(8) 3_666 3_566 ?
Sn2 Na7 Na8 137.2(8) 3_666 3_566 ?
Na5 Na7 Na8 95.9(5) 1_565 3_566 ?
Na5 Na7 Na8 95.9(5) . 3_566 ?
Na7 Na71 Na8 79.9(9) . 3_566 ?
Na7 Na71 Sn5 175.1(12) . 3_566 ?
Na8 Na71 Sn5 95.3(9) 3_566 3_566 ?
Na7 Na71 Sn6 62.4(4) . 1_565 ?
Na8 Na71 Sn6 63.1(5) 3_566 1_565 ?
Sn5 Na71 Sn6 115.4(5) 3_566 1_565 ?
Na7 Na71 Sn6 62.4(4) . . ?
Na8 Na71 Sn6 63.1(5) 3_566 . ?
Sn5 Na71 Sn6 115.4(5) 3_566 . ?
Sn6 Na71 Sn6 106.8(7) 1_565 . ?
Na7 Na71 Na4 116.4(6) . 1_455 ?
Na8 Na71 Na4 64.4(5) 3_566 1_455 ?
Sn5 Na71 Na4 60.8(4) 3_566 1_455 ?
Sn6 Na71 Na4 126.7(9) 1_565 1_455 ?
Sn6 Na71 Na4 54.9(3) . 1_455 ?
Na7 Na71 Na4 116.4(6) . 1_465 ?
Na8 Na71 Na4 64.4(5) 3_566 1_465 ?
Sn5 Na71 Na4 60.8(4) 3_566 1_465 ?
Sn6 Na71 Na4 54.9(3) 1_565 1_465 ?
Sn6 Na71 Na4 126.7(9) . 1_465 ?
Na4 Na71 Na4 93.7(7) 1_455 1_465 ?
Na7 Na71 Na3 130.4(10) . 3_666 ?
Na8 Na71 Na3 149.8(9) 3_566 3_666 ?
Sn5 Na71 Na3 54.5(4) 3_566 3_666 ?
Sn6 Na71 Na3 125.9(4) 1_565 3_666 ?
Sn6 Na71 Na3 125.9(4) . 3_666 ?
Na4 Na71 Na3 96.1(5) 1_455 3_666 ?
Na4 Na71 Na3 96.1(5) 1_465 3_666 ?
Na81 Na8 Na81 92.2(10) 1_455 3_667 ?
Na81 Na8 Na81 92.2(10) 1_455 3_657 ?
Na81 Na8 Na81 129.6(12) 3_667 3_657 ?
Na81 Na8 Na71 99.5(10) 1_455 3_566 ?
Na81 Na8 Na71 114.3(7) 3_667 3_566 ?
Na81 Na8 Na71 114.3(7) 3_657 3_566 ?
Na81 Na8 Sn6 67.1(9) 1_455 1_556 ?
Na81 Na8 Sn6 67.9(7) 3_667 1_556 ?
Na81 Na8 Sn6 67.9(7) 3_657 1_556 ?
Na71 Na8 Sn6 166.6(9) 3_566 1_556 ?
Na81 Na8 Sn6 72.8(5) 1_455 3_556 ?
Na81 Na8 Sn6 162.3(10) 3_667 3_556 ?
Na81 Na8 Sn6 62.0(4) 3_657 3_556 ?
Na71 Na8 Sn6 60.9(5) 3_566 3_556 ?
Sn6 Na8 Sn6 112.6(6) 1_556 3_556 ?
Na81 Na8 Sn6 72.8(5) 1_455 3_566 ?
Na81 Na8 Sn6 62.0(4) 3_667 3_566 ?
Na81 Na8 Sn6 162.3(10) 3_657 3_566 ?
Na71 Na8 Sn6 60.9(5) 3_566 3_566 ?
Sn6 Na8 Sn6 112.6(6) 1_556 3_566 ?
Sn6 Na8 Sn6 103.6(7) 3_556 3_566 ?
Na81 Na8 Sn1 179.1(12) 1_455 . ?
Na81 Na8 Sn1 87.4(8) 3_667 . ?
Na81 Na8 Sn1 87.4(8) 3_657 . ?
Na71 Na8 Sn1 81.4(8) 3_566 . ?
Sn6 Na8 Sn1 112.0(7) 1_556 . ?
Sn6 Na8 Sn1 107.8(6) 3_556 . ?
Sn6 Na8 Sn1 107.8(6) 3_566 . ?
Na81 Na8 Na4 126.4(5) 1_455 3_656 ?
Na81 Na8 Na4 141.4(11) 3_667 3_656 ?
Na81 Na8 Na4 57.3(6) 3_657 3_656 ?
Na71 Na8 Na4 64.5(6) 3_566 3_656 ?
Sn6 Na8 Na4 122.8(5) 1_556 3_656 ?
Sn6 Na8 Na4 54.5(3) 3_556 3_656 ?
Sn6 Na8 Na4 124.5(9) 3_566 3_656 ?
Sn1 Na8 Na4 54.0(4) . 3_656 ?
Na81 Na8 Na4 126.4(5) 1_455 3_666 ?
Na81 Na8 Na4 57.3(6) 3_667 3_666 ?
Na81 Na8 Na4 141.4(11) 3_657 3_666 ?
Na71 Na8 Na4 64.5(6) 3_566 3_666 ?
Sn6 Na8 Na4 122.8(5) 1_556 3_666 ?
Sn6 Na8 Na4 124.5(9) 3_556 3_666 ?
Sn6 Na8 Na4 54.5(3) 3_566 3_666 ?
Sn1 Na8 Na4 54.0(4) . 3_666 ?
Na4 Na8 Na4 93.8(7) 3_656 3_666 ?
Na81 Na8 Na8 51.9(7) 1_455 3_567 ?
Na81 Na8 Na8 40.3(7) 3_667 3_567 ?
Na81 Na8 Na8 121.8(14) 3_657 3_567 ?
Na71 Na8 Na8 115.5(9) 3_566 3_567 ?
Sn6 Na8 Na8 56.8(8) 1_556 3_567 ?
Sn6 Na8 Na8 123.9(10) 3_556 3_567 ?
Sn6 Na8 Na8 55.8(4) 3_566 3_567 ?
Sn1 Na8 Na8 127.7(7) . 3_567 ?
Na4 Na8 Na8 178.3(9) 3_656 3_567 ?
Na4 Na8 Na8 87.6(3) 3_666 3_567 ?
Na81 Na8 Na8 51.9(7) 1_455 3_557 ?
Na81 Na8 Na8 121.8(14) 3_667 3_557 ?
Na81 Na8 Na8 40.3(7) 3_657 3_557 ?
Na71 Na8 Na8 115.5(9) 3_566 3_557 ?
Sn6 Na8 Na8 56.8(8) 1_556 3_557 ?
Sn6 Na8 Na8 55.8(4) 3_556 3_557 ?
Sn6 Na8 Na8 123.9(10) 3_566 3_557 ?
Sn1 Na8 Na8 127.7(7) . 3_557 ?
Na4 Na8 Na8 87.6(3) 3_656 3_557 ?
Na4 Na8 Na8 178.3(9) 3_666 3_557 ?
Na8 Na8 Na8 90.9(13) 3_567 3_557 ?
Na8 Na81 Na8 87.8(10) 1_655 3_667 ?
Na8 Na81 Na8 87.8(10) 1_655 3_657 ?
Na8 Na81 Na8 129.6(12) 3_667 3_657 ?
Na8 Na81 Na7 87.0(11) 1_655 3_666 ?
Na8 Na81 Na7 114.9(6) 3_667 3_666 ?
Na8 Na81 Na7 114.9(6) 3_657 3_666 ?
Na8 Na81 Na4 129.6(11) 1_655 1_556 ?
Na8 Na81 Na4 72.4(8) 3_667 1_556 ?
Na8 Na81 Na4 72.4(8) 3_657 1_556 ?
Na7 Na81 Na4 143.4(12) 3_666 1_556 ?
Na8 Na81 Sn6 70.1(10) 1_655 1_656 ?
Na8 Na81 Sn6 65.7(6) 3_667 1_656 ?
Na8 Na81 Sn6 65.7(6) 3_657 1_656 ?
Na7 Na81 Sn6 157.1(13) 3_666 1_656 ?
Na4 Na81 Sn6 59.5(4) 1_556 1_656 ?
Na8 Na81 Sn6 66.4(7) 1_655 3_656 ?
Na8 Na81 Sn6 152.6(13) 3_667 3_656 ?
Na8 Na81 Sn6 61.5(6) 3_657 3_656 ?
Na7 Na81 Sn6 57.3(4) 3_666 3_656 ?
Na4 Na81 Sn6 131.0(4) 1_556 3_656 ?
Sn6 Na81 Sn6 110.7(6) 1_656 3_656 ?
Na8 Na81 Sn6 66.4(7) 1_655 3_666 ?
Na8 Na81 Sn6 61.5(6) 3_667 3_666 ?
Na8 Na81 Sn6 152.6(13) 3_657 3_666 ?
Na7 Na81 Sn6 57.3(4) 3_666 3_666 ?
Na4 Na81 Sn6 131.0(4) 1_556 3_666 ?
Sn6 Na81 Sn6 110.7(6) 1_656 3_666 ?
Sn6 Na81 Sn6 97.9(7) 3_656 3_666 ?
Na8 Na81 Na5 119.2(7) 1_655 3_656 ?
Na8 Na81 Na5 150.6(11) 3_667 3_656 ?
Na8 Na81 Na5 67.3(5) 3_657 3_656 ?
Na7 Na81 Na5 59.9(4) 3_666 3_656 ?
Na4 Na81 Na5 95.5(7) 1_556 3_656 ?
Sn6 Na81 Na5 131.5(4) 1_656 3_656 ?
Sn6 Na81 Na5 52.9(2) 3_656 3_656 ?
Sn6 Na81 Na5 116.4(6) 3_666 3_656 ?
Na8 Na81 Na5 119.2(7) 1_655 3_666 ?
Na8 Na81 Na5 67.3(5) 3_667 3_666 ?
Na8 Na81 Na5 150.6(11) 3_657 3_666 ?
Na7 Na81 Na5 59.9(4) 3_666 3_666 ?
Na4 Na81 Na5 95.5(7) 1_556 3_666 ?
Sn6 Na81 Na5 131.5(4) 1_656 3_666 ?
Sn6 Na81 Na5 116.4(6) 3_656 3_666 ?
Sn6 Na81 Na5 52.9(2) 3_666 3_666 ?
Na5 Na81 Na5 88.0(6) 3_656 3_666 ?
Na8 Na81 Na81 49.3(8) 1_655 3_767 ?
Na8 Na81 Na81 38.5(5) 3_667 3_767 ?
Na8 Na81 Na81 117.3(12) 3_657 3_767 ?
Na7 Na81 Na81 106.7(10) 3_666 3_767 ?
Na4 Na81 Na81 99.7(7) 1_556 3_767 ?
Sn6 Na81 Na81 58.4(6) 1_656 3_767 ?
Sn6 Na81 Na81 115.0(13) 3_656 3_767 ?
Sn6 Na81 Na81 52.3(4) 3_666 3_767 ?
Na5 Na81 Na81 164.8(12) 3_656 3_767 ?
Na5 Na81 Na81 90.7(3) 3_666 3_767 ?
Na8 Na81 Na81 49.3(8) 1_655 3_757 ?
Na8 Na81 Na81 117.3(12) 3_667 3_757 ?
Na8 Na81 Na81 38.5(5) 3_657 3_757 ?
Na7 Na81 Na81 106.7(10) 3_666 3_757 ?
Na4 Na81 Na81 99.7(7) 1_556 3_757 ?
Sn6 Na81 Na81 58.4(6) 1_656 3_757 ?
Sn6 Na81 Na81 52.3(4) 3_656 3_757 ?
Sn6 Na81 Na81 115.0(13) 3_666 3_757 ?
Na5 Na81 Na81 90.7(3) 3_656 3_757 ?
Na5 Na81 Na81 164.8(12) 3_666 3_757 ?
Na81 Na81 Na81 86.7(13) 3_767 3_757 ?

loop_
_geom_bond_atom_site_label_1
_geom_bond_atom_site_label_2
_geom_bond_distance
_geom_bond_site_symmetry_2
_geom_bond_publ_flag
Ba1 Sn2 3.5965(11) 1_565 ?
Ba1 Sn2 3.5965(10) . ?
Ba1 Sn3 3.6037(10) . ?
Ba1 Sn3 3.6037(10) 1_565 ?
Ba1 Na3 3.627(8) 3_666 ?
Ba1 Na4 3.631(9) 3_666 ?
Ba1 Na1 3.631(8) 3_666 ?
Ba1 Na2 3.670(8) 3_666 ?
Ba1 Sn4 3.6751(11) 1_565 ?
Ba1 Sn4 3.6751(11) . ?
Ba1 Sn1 3.6980(11) . ?
Ba1 Sn1 3.6981(11) 1_565 ?
Ba1 Sn5 3.7174(11) . ?
Ba1 Sn5 3.7174(11) 1_565 ?
Ba1 Na6 4.184(12) . ?
Ba1 Na5 4.427(12) 3_666 ?
Sn1 Sn2 2.9110(16) . ?
Sn1 Sn5 2.9484(17) . ?
Sn1 Na1 3.313(5) 3_666 ?
Sn1 Na1 3.313(5) 3_656 ?
Sn1 Na4 3.330(5) 3_656 ?
Sn1 Na4 3.330(5) 3_666 ?
Sn1 Na5 3.642(12) 1_556 ?
Sn1 Na8 3.67(3) . ?
Sn1 Ba1 3.6980(11) 1_545 ?
Sn2 Sn3 2.9398(16) . ?
Sn2 Na1 3.192(7) 1_556 ?
Sn2 Na7 3.378(14) 3_666 ?
Sn2 Na5 3.416(7) 3_666 ?
Sn2 Na5 3.416(7) 3_656 ?
Sn2 Ba1 3.5965(11) 1_545 ?
Sn2 Na1 3.614(6) 3_666 ?
Sn2 Na1 3.614(6) 3_656 ?
Sn3 Sn4 2.8949(17) . ?
Sn3 Na2 3.212(8) . ?
Sn3 Na6 3.321(6) . ?
Sn3 Na6 3.321(6) 1_545 ?
Sn3 Na7 3.332(14) 3_666 ?
Sn3 Na2 3.592(6) 3_656 ?
Sn3 Na2 3.592(6) 3_666 ?
Sn3 Ba1 3.6037(10) 1_545 ?
Sn4 Sn5 2.9158(16) . ?
Sn4 Na2 3.372(5) 3_666 ?
Sn4 Na2 3.372(5) 3_656 ?
Sn4 Na3 3.393(6) 3_656 ?
Sn4 Na3 3.393(6) 3_666 ?
Sn4 Ba1 3.6751(11) 1_545 ?
Sn5 Na71 3.26(2) 3_566 ?
Sn5 Na3 3.323(8) 1_455 ?
Sn5 Na3 3.450(7) 3_656 ?
Sn5 Na3 3.450(7) 3_666 ?
Sn5 Na4 3.529(7) 3_666 ?
Sn5 Na4 3.529(7) 3_656 ?
Sn5 Ba1 3.7174(11) 1_545 ?
Sn6 Na7 3.214(7) 1_545 ?
Sn6 Na7 3.214(7) . ?
Sn6 Na4 3.250(8) 1_455 ?
Sn6 Na81 3.31(2) 1_454 ?
Sn6 Na5 3.318(9) . ?
Sn6 Na6 3.342(10) 3_666 ?
Sn6 Na71 3.342(15) . ?
Sn6 Na71 3.342(15) 1_545 ?
Sn6 Na8 3.38(3) 1_554 ?
Sn6 Na8 3.413(15) 3_556 ?
Sn6 Na8 3.413(15) 3_566 ?
Sn6 Na81 3.558(18) 3_656 ?
Na1 Sn2 3.192(7) 1_554 ?
Na1 Sn1 3.313(5) 3_666 ?
Na1 Sn1 3.313(5) 3_656 ?
Na1 Na5 3.586(12) . ?
Na1 Sn2 3.614(6) 3_666 ?
Na1 Sn2 3.614(6) 3_656 ?
Na1 Ba1 3.631(8) 3_666 ?
Na1 Na1 3.671(11) 3_655 ?
Na1 Na1 3.671(11) 3_665 ?
Na1 Na5 3.717(9) 3_655 ?
Na1 Na5 3.717(9) 3_665 ?
Na1 Na4 3.751(12) . ?
Na2 Sn4 3.372(5) 3_666 ?
Na2 Sn4 3.372(5) 3_656 ?
Na2 Sn3 3.592(6) 3_656 ?
Na2 Sn3 3.592(6) 3_666 ?
Na2 Na6 3.640(14) 3_666 ?
Na2 Ba1 3.670(8) 3_666 ?
Na2 Na6 3.749(12) . ?
Na2 Na6 3.749(11) 1_545 ?
Na2 Na2 3.907(12) 3_656 ?
Na2 Na2 3.907(12) 3_666 ?
Na2 Na3 3.972(13) . ?
Na3 Sn5 3.323(8) 1_655 ?
Na3 Sn4 3.393(6) 3_656 ?
Na3 Sn4 3.393(6) 3_666 ?
Na3 Sn5 3.451(7) 3_656 ?
Na3 Sn5 3.451(7) 3_666 ?
Na3 Na3 3.491(12) 3_766 ?
Na3 Na3 3.491(12) 3_756 ?
Na3 Ba1 3.627(8) 3_666 ?
Na3 Na71 3.89(3) 3_666 ?
Na4 Na81 3.24(3) 1_554 ?
Na4 Sn6 3.250(8) 1_655 ?
Na4 Sn1 3.330(5) 3_656 ?
Na4 Sn1 3.330(5) 3_666 ?
Na4 Sn5 3.529(7) 3_666 ?
Na4 Sn5 3.529(7) 3_656 ?
Na4 Ba1 3.631(9) 3_666 ?
Na4 Na8 3.67(2) 3_656 ?
Na4 Na8 3.67(2) 3_666 ?
Na4 Na71 3.68(2) 1_655 ?
Na4 Na71 3.68(2) 1_645 ?
Na5 Sn2 3.416(7) 3_666 ?
Na5 Sn2 3.416(7) 3_656 ?
Na5 Na7 3.537(14) . ?
Na5 Na7 3.537(14) 1_545 ?
Na5 Sn1 3.642(12) 1_554 ?
Na5 Na6 3.668(19) 3_666 ?
Na5 Na1 3.717(9) 3_655 ?
Na5 Na1 3.717(9) 3_665 ?
Na5 Na8 3.86(3) 1_554 ?
Na5 Na81 3.86(2) 3_656 ?
Na6 Na7 3.290(13) 3_676 ?
Na6 Na7 3.290(13) 3_666 ?
Na6 Sn3 3.321(6) 1_565 ?
Na6 Sn6 3.342(10) 3_666 ?
Na6 Na2 3.640(14) 3_666 ?
Na6 Na5 3.668(19) 3_666 ?
Na6 Na2 3.748(11) 1_565 ?
Na7 Na71 2.79(3) . ?
Na7 Na81 3.10(3) 3_666 ?
Na7 Sn6 3.214(7) 1_565 ?
Na7 Na6 3.290(13) 3_676 ?
Na7 Na6 3.290(13) 3_666 ?
Na7 Sn3 3.332(14) 3_666 ?
Na7 Sn2 3.378(14) 3_666 ?
Na7 Na5 3.537(14) 1_565 ?
Na7 Na8 3.84(3) 3_566 ?
Na71 Na8 3.17(4) 3_566 ?
Na71 Sn5 3.26(2) 3_566 ?
Na71 Sn6 3.342(15) 1_565 ?
Na71 Na4 3.68(2) 1_455 ?
Na71 Na4 3.68(2) 1_465 ?
Na71 Na3 3.89(3) 3_666 ?
Na8 Na81 2.44(4) 1_455 ?
Na8 Na81 2.965(15) 3_667 ?
Na8 Na81 2.965(15) 3_657 ?
Na8 Na71 3.17(4) 3_566 ?
Na8 Sn6 3.38(3) 1_556 ?
Na8 Sn6 3.413(15) 3_556 ?
Na8 Sn6 3.413(15) 3_566 ?
Na8 Na4 3.67(2) 3_656 ?
Na8 Na4 3.67(2) 3_666 ?
Na8 Na8 3.77(4) 3_567 ?
Na8 Na8 3.77(4) 3_557 ?
Na81 Na8 2.44(4) 1_655 ?
Na81 Na8 2.965(15) 3_667 ?
Na81 Na8 2.965(15) 3_657 ?
Na81 Na7 3.10(3) 3_666 ?
Na81 Na4 3.24(3) 1_556 ?
Na81 Sn6 3.31(2) 1_656 ?
Na81 Sn6 3.558(18) 3_656 ?
Na81 Sn6 3.558(18) 3_666 ?
Na81 Na5 3.86(2) 3_656 ?
Na81 Na5 3.86(2) 3_666 ?
Na81 Na81 3.91(5) 3_767 ?
Na81 Na81 3.91(5) 3_757 ?
